data_4071416
loop_
_publ_author_name
'Graham, Peter M.'
'Buschhaus, Miriam S. A.'
'Pamplin, Craig B.'
'Legzdins, Peter'

_publ_section_title
;
 Reactivity of Cp*Mo(NO)(&#xE5FB;CHCMe3) with Olefins and Dienes:
 C&#x2212;H Activation Reactions of Molybdenacyclobutanes
;
_journal_issue 12
_journal_name_full Organometallics
_journal_page_first 2840
_journal_paper_doi 10.1021/om800157s
_journal_volume 27
_journal_year 2008
_chemical_formula_moiety 'C23 H37 Mo N O'
_chemical_formula_sum 'C23 H37 Mo N O'
_chemical_formula_weight 439.48
_chemical_name_systematic
;
 ?
;
_space_group_IT_number 61
_symmetry_cell_setting orthorhombic
_symmetry_space_group_name_Hall '-P 2ac 2ab'
_symmetry_space_group_name_H-M 'P b c a'
_atom_sites_solution_hydrogens geom
_atom_sites_solution_primary direct
_atom_sites_solution_secondary difmap
_audit_creation_method SHELXL-97
_cell_angle_alpha 90.00
_cell_angle_beta 90.00
_cell_angle_gamma 90.00
_cell_formula_units_Z 8
_cell_length_a 8.8589(10)
_cell_length_b 17.727(2)
_cell_length_c 27.619(4)
_cell_measurement_temperature 173(2)
_cell_measurement_theta_max 26.5
_cell_measurement_theta_min 2.3
_cell_volume 4337.3(9)
_computing_structure_refinement 'SHELXL-97 (Sheldrick, 1997)'
_diffrn_ambient_temperature 173(2)
_diffrn_measured_fraction_theta_full 0.931
_diffrn_measured_fraction_theta_max 0.931
_diffrn_radiation_monochromator graphite
_diffrn_radiation_source 'fine-focus sealed tube'
_diffrn_radiation_type MoK\a
_diffrn_radiation_wavelength 0.71073
_diffrn_reflns_av_R_equivalents 0.0505
_diffrn_reflns_av_sigmaI/netI 0.0888
_diffrn_reflns_limit_h_max 10
_diffrn_reflns_limit_h_min 0
_diffrn_reflns_limit_k_max 21
_diffrn_reflns_limit_k_min 0
_diffrn_reflns_limit_l_max 32
_diffrn_reflns_limit_l_min -32
_diffrn_reflns_number 7680
_diffrn_reflns_theta_full 26.53
_diffrn_reflns_theta_max 26.53
_diffrn_reflns_theta_min 2.30
_exptl_absorpt_coefficient_mu 0.616
_exptl_absorpt_correction_T_max 0.982
_exptl_absorpt_correction_T_min 0.980
_exptl_absorpt_correction_type multi-scan
_exptl_crystal_colour yellow
_exptl_crystal_density_diffrn 1.346
_exptl_crystal_density_method 'not measured'
_exptl_crystal_description needle
_exptl_crystal_F_000 1856
_exptl_crystal_size_max 0.5
_exptl_crystal_size_mid 0.03
_exptl_crystal_size_min 0.03
_refine_diff_density_max 0.931
_refine_diff_density_min -0.961
_refine_diff_density_rms 0.098
_refine_ls_extinction_method none
_refine_ls_goodness_of_fit_ref 1.120
_refine_ls_hydrogen_treatment mixed
_refine_ls_matrix_type full
_refine_ls_number_parameters 255
_refine_ls_number_reflns 4201
_refine_ls_number_restraints 28
_refine_ls_restrained_S_all 1.129
_refine_ls_R_factor_all 0.1154
_refine_ls_R_factor_gt 0.0626
_refine_ls_shift/su_max 0.161
_refine_ls_shift/su_mean 0.001
_refine_ls_structure_factor_coef Fsqd
_refine_ls_weighting_details 'calc w=1/[\s^2^(Fo^2^)+(0.0345P)^2^+14.1420P] where P=(Fo^2^+2Fc^2^)/3'
_refine_ls_weighting_scheme calc
_refine_ls_wR_factor_gt 0.1167
_refine_ls_wR_factor_ref 0.1274
_reflns_number_gt 2653
_reflns_number_total 4201
_reflns_threshold_expression >2sigma(I)
_cod_data_source_file om800157s-file006.cif
_cod_data_source_block pl313
_cod_depositor_comments
;
The following automatic conversions were performed:

'_symmetry_cell_setting' value 'Orthorhombic' changed to
'orthorhombic' according to
/home/saulius/struct/CIF-dictionaries/cif_core.dic dictionary named
'cif_core.dic' version 2.4.1 from
2010-06-29.

'_exptl_absorpt_correction_type' value 'Multi-scan'
changed to 'multi-scan' according to
/home/saulius/struct/CIF-dictionaries/cif_core.dic dictionary named
'cif_core.dic' version 2.4.1 from 2010-06-29.

Automatic conversion script
Id: cif_fix_values 1715 2011-07-08 13:25:40Z adriana 
;
_cod_original_cell_volume 4337.3(10)
_cod_original_sg_symbol_H-M Pbca
_cod_database_code 4071416

loop_
_symmetry_equiv_pos_as_xyz
'x, y, z'
'-x+1/2, -y, z+1/2'
'x+1/2, -y+1/2, -z'
'-x, y+1/2, -z+1/2'
'-x, -y, -z'
'x-1/2, y, -z-1/2'
'-x-1/2, y-1/2, z'
'x, -y-1/2, z-1/2'

loop_
_atom_site_label
_atom_site_type_symbol
_atom_site_fract_x
_atom_site_fract_y
_atom_site_fract_z
_atom_site_U_iso_or_equiv
_atom_site_adp_type
_atom_site_occupancy
_atom_site_symmetry_multiplicity
_atom_site_calc_flag
_atom_site_refinement_flags
_atom_site_disorder_assembly
_atom_site_disorder_group
Mo1 Mo 0.32855(5) 0.12279(3) 0.904311(17) 0.01763(15) Uani 1 1 d . . .
N1 N 0.5174(6) 0.1080(3) 0.92339(18) 0.0201(12) Uani 1 1 d . . .
C16 C 0.1658(8) 0.0462(3) 0.9514(2) 0.0233(14) Uani 1 1 d . . .
C1 C 0.4244(6) 0.1285(4) 0.8269(2) 0.0241(14) Uani 1 1 d . . .
O1 O 0.6457(5) 0.1006(2) 0.93892(18) 0.0335(12) Uani 1 1 d . . .
C9 C 0.3449(8) 0.0594(4) 0.8293(2) 0.0257(16) Uani 1 1 d . . .
C18 C 0.1699(8) 0.1760(3) 0.9626(2) 0.0209(13) Uani 1 1 d . . .
C15 C 0.0687(7) 0.0806(4) 0.9155(2) 0.0225(16) Uani 1 1 d . . .
C17 C 0.2253(7) 0.1057(3) 0.9811(2) 0.0178(15) Uani 1 1 d . . .
C21 C 0.1823(9) -0.0364(4) 0.9618(2) 0.0319(16) Uani 1 1 d . . .
H21A H 0.2886 -0.0480 0.9683 0.048 Uiso 1 1 calc R . .
H21B H 0.1478 -0.0656 0.9338 0.048 Uiso 1 1 calc R . .
H21C H 0.1214 -0.0496 0.9902 0.048 Uiso 1 1 calc R . .
C22 C 0.3213(8) 0.0955(4) 1.0256(2) 0.0301(15) Uani 1 1 d . . .
H22A H 0.3980 0.1353 1.0267 0.045 Uiso 1 1 calc R . .
H22B H 0.3707 0.0461 1.0244 0.045 Uiso 1 1 calc R . .
H22C H 0.2575 0.0986 1.0545 0.045 Uiso 1 1 calc R . .
C14 C 0.0736(7) 0.1597(4) 0.9226(2) 0.0237(15) Uani 1 1 d . . .
C3 C 0.3780(7) 0.2452(4) 0.8764(2) 0.0260(16) Uani 1 1 d . C .
C10 C 0.4041(8) -0.0193(4) 0.8163(3) 0.0327(18) Uani 1 1 d . . .
C19 C -0.0198(8) 0.2164(4) 0.8951(2) 0.0342(19) Uani 1 1 d . . .
H19A H -0.0301 0.2000 0.8614 0.051 Uiso 1 1 calc R . .
H19B H 0.0300 0.2657 0.8961 0.051 Uiso 1 1 calc R . .
H19C H -0.1200 0.2202 0.9099 0.051 Uiso 1 1 calc R . .
C20 C -0.0318(8) 0.0394(4) 0.8807(3) 0.0330(18) Uani 1 1 d . . .
H20A H -0.1334 0.0353 0.8945 0.050 Uiso 1 1 calc R . .
H20B H 0.0089 -0.0112 0.8749 0.050 Uiso 1 1 calc R . .
H20C H -0.0364 0.0673 0.8501 0.050 Uiso 1 1 calc R . .
C23 C 0.1920(9) 0.2524(4) 0.9857(2) 0.0326(17) Uani 1 1 d . . .
H23A H 0.1680 0.2919 0.9622 0.049 Uiso 1 1 calc R . .
H23B H 0.2972 0.2576 0.9962 0.049 Uiso 1 1 calc R . .
H23C H 0.1251 0.2571 1.0138 0.049 Uiso 1 1 calc R . .
C2 C 0.3361(8) 0.1930(4) 0.8395(2) 0.0239(14) Uani 1 1 d . . .
C12 C 0.4437(10) -0.0212(5) 0.7622(3) 0.050(2) Uani 1 1 d . . .
H12A H 0.4858 -0.0706 0.7539 0.075 Uiso 1 1 calc R . .
H12B H 0.5181 0.0182 0.7550 0.075 Uiso 1 1 calc R . .
H12C H 0.3522 -0.0122 0.7430 0.075 Uiso 1 1 calc R . .
C13 C 0.5398(9) -0.0427(5) 0.8463(3) 0.055(3) Uani 1 1 d . . .
H13A H 0.5105 -0.0462 0.8805 0.083 Uiso 1 1 calc R . .
H13B H 0.6201 -0.0051 0.8427 0.083 Uiso 1 1 calc R . .
H13C H 0.5763 -0.0919 0.8351 0.083 Uiso 1 1 calc R . .
C11 C 0.2810(9) -0.0760(5) 0.8260(3) 0.0391(19) Uani 1 1 d . . .
H11A H 0.2650 -0.0806 0.8609 0.059 Uiso 1 1 calc R . .
H11B H 0.3106 -0.1251 0.8127 0.059 Uiso 1 1 calc R . .
H11C H 0.1873 -0.0592 0.8105 0.059 Uiso 1 1 calc R . .
C4 C 0.5370(7) 0.2758(4) 0.8836(2) 0.0308(17) Uani 1 1 d D . .
H4A H 0.6028 0.2343 0.8951 0.037 Uiso 1 1 calc R A 1
H4B H 0.5345 0.3149 0.9092 0.037 Uiso 1 1 calc R A 1
C8 C 0.5926(8) 0.1371(4) 0.8165(3) 0.0360(18) Uani 1 1 d D . .
H8A H 0.6435 0.1508 0.8472 0.043 Uiso 1 1 calc R B 1
H8B H 0.6322 0.0872 0.8065 0.043 Uiso 1 1 calc R B 1
C5A C 0.607(3) 0.3103(9) 0.8373(5) 0.038(4) Uani 0.60 1 d PD C 1
H5A1 H 0.5705 0.3630 0.8348 0.045 Uiso 0.60 1 calc PR C 1
H5A2 H 0.7175 0.3127 0.8422 0.045 Uiso 0.60 1 calc PR C 1
C6A C 0.5790(15) 0.2723(6) 0.7884(5) 0.041(3) Uiso 0.60 1 d PD C 1
H6A1 H 0.4684 0.2713 0.7832 0.050 Uiso 0.60 1 calc PR C 1
H6A2 H 0.6219 0.3057 0.7632 0.050 Uiso 0.60 1 calc PR C 1
C7A C 0.637(2) 0.1937(6) 0.7787(5) 0.043(3) Uiso 0.60 1 d PD C 1
H7A1 H 0.5992 0.1766 0.7469 0.052 Uiso 0.60 1 calc PR C 1
H7A2 H 0.7490 0.1955 0.7768 0.052 Uiso 0.60 1 calc PR C 1
C5B C 0.588(5) 0.3279(13) 0.8420(10) 0.038(4) Uani 0.40 1 d PD C 2
H5B1 H 0.4989 0.3479 0.8248 0.045 Uiso 0.40 1 calc PR C 2
H5B2 H 0.6455 0.3711 0.8554 0.045 Uiso 0.40 1 calc PR C 2
C6B C 0.688(2) 0.2843(9) 0.8064(7) 0.037(4) Uiso 0.40 1 d PD C 2
H6B1 H 0.7840 0.2719 0.8230 0.044 Uiso 0.40 1 calc PR C 2
H6B2 H 0.7129 0.3183 0.7791 0.044 Uiso 0.40 1 calc PR C 2
C7B C 0.622(3) 0.2109(8) 0.7855(7) 0.043(3) Uiso 0.40 1 d PD C 2
H7B1 H 0.6894 0.1958 0.7586 0.052 Uiso 0.40 1 calc PR C 2
H7B2 H 0.5241 0.2246 0.7706 0.052 Uiso 0.40 1 calc PR C 2
H2 H 0.220(7) 0.190(3) 0.831(2) 0.007(15) Uiso 1 1 d . . .
H3 H 0.297(10) 0.277(5) 0.887(3) 0.06(3) Uiso 1 1 d . . .
H9 H 0.255(6) 0.063(3) 0.825(2) 0.000(16) Uiso 1 1 d . . .

loop_
_atom_site_aniso_label
_atom_site_aniso_U_11
_atom_site_aniso_U_22
_atom_site_aniso_U_33
_atom_site_aniso_U_23
_atom_site_aniso_U_13
_atom_site_aniso_U_12
Mo1 0.0172(2) 0.0228(3) 0.0128(2) -0.0014(3) 0.0000(2) 0.0031(3)
N1 0.031(3) 0.017(3) 0.013(2) -0.002(2) -0.001(2) 0.004(2)
C16 0.025(3) 0.024(3) 0.021(3) -0.006(3) 0.009(3) -0.001(3)
C1 0.022(3) 0.041(4) 0.009(3) 0.001(3) 0.001(2) 0.002(4)
O1 0.019(2) 0.034(3) 0.048(3) -0.003(2) -0.017(2) 0.0070(19)
C9 0.019(4) 0.043(5) 0.015(3) -0.012(3) -0.004(3) 0.009(3)
C18 0.027(3) 0.018(3) 0.018(3) -0.002(3) 0.007(3) 0.001(3)
C15 0.015(3) 0.030(4) 0.023(4) -0.004(3) 0.004(3) 0.005(3)
C17 0.025(3) 0.014(4) 0.014(3) -0.002(3) 0.004(2) 0.003(2)
C21 0.040(4) 0.028(4) 0.028(4) 0.003(3) 0.005(4) -0.006(4)
C22 0.038(4) 0.033(4) 0.019(3) 0.004(3) -0.002(3) 0.000(4)
C14 0.021(3) 0.032(4) 0.018(4) 0.002(3) -0.001(3) 0.005(3)
C3 0.026(4) 0.028(4) 0.024(4) 0.005(3) 0.003(3) 0.006(3)
C10 0.034(4) 0.040(5) 0.024(4) -0.011(4) 0.000(3) 0.007(4)
C19 0.026(4) 0.050(5) 0.026(4) -0.004(4) -0.001(3) 0.014(3)
C20 0.025(4) 0.048(5) 0.026(4) -0.010(4) -0.004(3) -0.007(3)
C23 0.044(5) 0.031(4) 0.023(4) -0.006(3) 0.006(3) 0.001(4)
C2 0.026(3) 0.025(4) 0.021(3) 0.004(3) 0.002(3) 0.003(3)
C12 0.061(6) 0.055(6) 0.035(5) -0.020(4) 0.016(4) -0.008(5)
C13 0.043(5) 0.049(6) 0.073(7) -0.026(5) -0.012(5) 0.023(4)
C11 0.047(4) 0.039(5) 0.032(4) -0.003(4) -0.001(4) 0.001(4)
C4 0.025(4) 0.033(4) 0.034(4) 0.006(3) -0.002(3) -0.004(3)
C8 0.034(4) 0.042(5) 0.032(4) -0.012(4) 0.008(3) 0.002(4)
C5A 0.036(8) 0.030(9) 0.047(6) 0.008(6) 0.004(5) -0.005(8)
C5B 0.036(8) 0.030(9) 0.047(6) 0.008(6) 0.004(5) -0.005(8)

loop_
_atom_type_symbol
_atom_type_description
_atom_type_scat_dispersion_real
_atom_type_scat_dispersion_imag
_atom_type_scat_source
C C 0.0033 0.0016 'International Tables Vol C Tables 4.2.6.8 and 6.1.1.4'
H H 0.0000 0.0000 'International Tables Vol C Tables 4.2.6.8 and 6.1.1.4'
N N 0.0061 0.0033 'International Tables Vol C Tables 4.2.6.8 and 6.1.1.4'
O O 0.0106 0.0060 'International Tables Vol C Tables 4.2.6.8 and 6.1.1.4'
Mo Mo -1.6832 0.6857 'International Tables Vol C Tables 4.2.6.8 and 6.1.1.4'

loop_
_geom_angle_atom_site_label_1
_geom_angle_atom_site_label_2
_geom_angle_atom_site_label_3
_geom_angle
N1 Mo1 C2 107.4(3)
N1 Mo1 C1 86.2(2)
C2 Mo1 C1 37.0(2)
N1 Mo1 C17 94.6(2)
C2 Mo1 C17 146.5(2)
C1 Mo1 C17 174.8(2)
N1 Mo1 C18 115.0(2)
C2 Mo1 C18 110.7(2)
C1 Mo1 C18 147.6(2)
C17 Mo1 C18 35.8(2)
N1 Mo1 C3 93.4(2)
C2 Mo1 C3 36.5(2)
C1 Mo1 C3 65.5(3)
C17 Mo1 C3 119.6(2)
C18 Mo1 C3 88.0(2)
N1 Mo1 C9 97.6(2)
C2 Mo1 C9 63.2(2)
C1 Mo1 C9 35.3(2)
C17 Mo1 C9 139.6(2)
C18 Mo1 C9 146.5(3)
C3 Mo1 C9 98.1(3)
N1 Mo1 C16 109.0(2)
C2 Mo1 C16 142.8(3)
C1 Mo1 C16 139.4(2)
C17 Mo1 C16 35.6(2)
C18 Mo1 C16 59.1(2)
C3 Mo1 C16 145.6(2)
C9 Mo1 C16 104.3(2)
N1 Mo1 C14 149.7(2)
C2 Mo1 C14 92.6(2)
C1 Mo1 C14 122.0(2)
C17 Mo1 C14 58.4(2)
C18 Mo1 C14 34.9(2)
C3 Mo1 C14 89.6(2)
C9 Mo1 C14 111.8(2)
C16 Mo1 C14 57.9(2)
N1 Mo1 C15 143.8(2)
C2 Mo1 C15 107.9(3)
C1 Mo1 C15 118.6(2)
C17 Mo1 C15 58.3(2)
C18 Mo1 C15 57.9(2)
C3 Mo1 C15 120.1(2)
C9 Mo1 C15 91.4(2)
C16 Mo1 C15 35.0(2)
C14 Mo1 C15 34.0(2)
O1 N1 Mo1 176.0(5)
C17 C16 C15 107.4(5)
C17 C16 C21 124.8(6)
C15 C16 C21 127.0(6)
C17 C16 Mo1 70.7(3)
C15 C16 Mo1 75.2(4)
C21 C16 Mo1 127.3(5)
C9 C1 C2 114.2(5)
C9 C1 C8 125.6(6)
C2 C1 C8 120.0(6)
C9 C1 Mo1 74.6(4)
C2 C1 Mo1 66.9(3)
C8 C1 Mo1 122.6(4)
C1 C9 C10 127.4(6)
C1 C9 Mo1 70.1(3)
C10 C9 Mo1 131.2(5)
C14 C18 C17 107.7(5)
C14 C18 C23 125.9(6)
C17 C18 C23 125.8(6)
C14 C18 Mo1 75.2(4)
C17 C18 Mo1 71.8(3)
C23 C18 Mo1 125.1(5)
C14 C15 C16 107.7(6)
C14 C15 C20 126.1(6)
C16 C15 C20 125.9(6)
C14 C15 Mo1 71.7(4)
C16 C15 Mo1 69.8(4)
C20 C15 Mo1 128.9(4)
C18 C17 C16 108.0(5)
C18 C17 C22 126.0(6)
C16 C17 C22 125.9(6)
C18 C17 Mo1 72.4(3)
C16 C17 Mo1 73.7(4)
C22 C17 Mo1 122.5(4)
C15 C14 C18 109.0(6)
C15 C14 C19 125.0(7)
C18 C14 C19 125.8(6)
C15 C14 Mo1 74.4(4)
C18 C14 Mo1 69.9(4)
C19 C14 Mo1 126.2(5)
C2 C3 C4 124.4(6)
C2 C3 Mo1 65.6(4)
C4 C3 Mo1 117.4(5)
C11 C10 C13 107.1(7)
C11 C10 C9 108.6(6)
C13 C10 C9 113.1(6)
C11 C10 C12 108.8(6)
C13 C10 C12 110.2(7)
C9 C10 C12 108.9(6)
C3 C2 C1 123.4(6)
C3 C2 Mo1 77.9(4)
C1 C2 Mo1 76.1(4)
C3 C4 C5B 113(2)
C3 C4 C5A 113.8(12)
C5B C4 C5A 13.9(15)
C7A C8 C1 117.1(9)
C7A C8 C7B 13.9(10)
C1 C8 C7B 110.2(11)
C6A C5A C4 119.4(15)
C7A C6A C5A 120.4(13)
C8 C7A C6A 113.8(10)
C6B C5B C4 110.3(18)
C5B C6B C7B 117(2)
C6B C7B C8 123.8(16)

loop_
_geom_bond_atom_site_label_1
_geom_bond_atom_site_label_2
_geom_bond_distance
Mo1 N1 1.774(5)
Mo1 C2 2.182(6)
Mo1 C1 2.303(6)
Mo1 C17 2.330(6)
Mo1 C18 2.336(6)
Mo1 C3 2.344(7)
Mo1 C9 2.362(6)
Mo1 C16 2.369(6)
Mo1 C14 2.405(7)
Mo1 C15 2.440(6)
N1 O1 1.222(6)
C16 C17 1.436(8)
C16 C15 1.447(9)
C16 C21 1.500(9)
C1 C9 1.414(10)
C1 C2 1.429(9)
C1 C8 1.524(8)
C9 C10 1.533(10)
C18 C14 1.425(9)
C18 C17 1.434(8)
C18 C23 1.509(9)
C15 C14 1.416(9)
C15 C20 1.500(9)
C17 C22 1.504(9)
C14 C19 1.507(9)
C3 C2 1.426(9)
C3 C4 1.522(9)
C10 C11 1.507(10)
C10 C13 1.517(10)
C10 C12 1.537(10)
C4 C5B 1.544(15)
C4 C5A 1.548(12)
C8 C7A 1.501(11)
C8 C7B 1.587(14)
C5A C6A 1.529(15)
C6A C7A 1.511(12)
C5B C6B 1.530(16)
C6B C7B 1.539(14)

loop_
_geom_torsion_atom_site_label_1
_geom_torsion_atom_site_label_2
_geom_torsion_atom_site_label_3
_geom_torsion_atom_site_label_4
_geom_torsion
C2 Mo1 N1 O1 109(7)
C1 Mo1 N1 O1 140(7)
C17 Mo1 N1 O1 -45(7)
C18 Mo1 N1 O1 -14(7)
C3 Mo1 N1 O1 75(7)
C9 Mo1 N1 O1 174(7)
C16 Mo1 N1 O1 -78(7)
C14 Mo1 N1 O1 -20(7)
C15 Mo1 N1 O1 -83(7)
N1 Mo1 C16 C17 70.4(4)
C2 Mo1 C16 C17 -121.9(4)
C1 Mo1 C16 C17 177.6(4)
C18 Mo1 C16 C17 -37.9(3)
C3 Mo1 C16 C17 -57.4(6)
C9 Mo1 C16 C17 173.8(4)
C14 Mo1 C16 C17 -79.1(4)
C15 Mo1 C16 C17 -114.9(5)
N1 Mo1 C16 C15 -174.7(4)
C2 Mo1 C16 C15 -7.0(6)
C1 Mo1 C16 C15 -67.5(5)
C17 Mo1 C16 C15 114.9(5)
C18 Mo1 C16 C15 77.0(4)
C3 Mo1 C16 C15 57.5(6)
C9 Mo1 C16 C15 -71.3(4)
C14 Mo1 C16 C15 35.8(4)
N1 Mo1 C16 C21 -49.2(6)
C2 Mo1 C16 C21 118.5(6)
C1 Mo1 C16 C21 58.0(7)
C17 Mo1 C16 C21 -119.6(8)
C18 Mo1 C16 C21 -157.5(7)
C3 Mo1 C16 C21 -177.0(5)
C9 Mo1 C16 C21 54.2(6)
C14 Mo1 C16 C21 161.3(7)
C15 Mo1 C16 C21 125.5(7)
N1 Mo1 C1 C9 108.8(4)
C2 Mo1 C1 C9 -125.4(5)
C17 Mo1 C1 C9 9(2)
C18 Mo1 C1 C9 -117.9(5)
C3 Mo1 C1 C9 -155.8(4)
C16 Mo1 C1 C9 -6.4(6)
C14 Mo1 C1 C9 -82.9(5)
C15 Mo1 C1 C9 -43.5(5)
N1 Mo1 C1 C2 -125.8(4)
C17 Mo1 C1 C2 134(2)
C18 Mo1 C1 C2 7.5(6)
C3 Mo1 C1 C2 -30.4(4)
C9 Mo1 C1 C2 125.4(5)
C16 Mo1 C1 C2 119.0(5)
C14 Mo1 C1 C2 42.5(5)
C15 Mo1 C1 C2 81.9(5)
N1 Mo1 C1 C8 -13.9(6)
C2 Mo1 C1 C8 111.9(8)
C17 Mo1 C1 C8 -114(2)
C18 Mo1 C1 C8 119.4(6)
C3 Mo1 C1 C8 81.5(6)
C9 Mo1 C1 C8 -122.7(8)
C16 Mo1 C1 C8 -129.1(6)
C14 Mo1 C1 C8 154.4(5)
C15 Mo1 C1 C8 -166.2(5)
C2 C1 C9 C10 177.5(6)
C8 C1 C9 C10 -7.8(11)
Mo1 C1 C9 C10 -127.2(7)
C2 C1 C9 Mo1 -55.3(4)
C8 C1 C9 Mo1 119.4(6)
N1 Mo1 C9 C1 -72.3(4)
C2 Mo1 C9 C1 33.4(4)
C17 Mo1 C9 C1 -178.7(4)
C18 Mo1 C9 C1 120.8(5)
C3 Mo1 C9 C1 22.2(4)
C16 Mo1 C9 C1 175.7(4)
C14 Mo1 C9 C1 115.0(4)
C15 Mo1 C9 C1 142.8(4)
N1 Mo1 C9 C10 50.4(7)
C2 Mo1 C9 C10 156.1(8)
C1 Mo1 C9 C10 122.7(9)
C17 Mo1 C9 C10 -56.0(8)
C18 Mo1 C9 C10 -116.4(7)
C3 Mo1 C9 C10 144.9(7)
C16 Mo1 C9 C10 -61.5(7)
C14 Mo1 C9 C10 -122.3(7)
C15 Mo1 C9 C10 -94.4(7)
N1 Mo1 C18 C14 -175.1(4)
C2 Mo1 C18 C14 62.9(4)
C1 Mo1 C18 C14 58.1(6)
C17 Mo1 C18 C14 -114.7(5)
C3 Mo1 C18 C14 92.1(4)
C9 Mo1 C18 C14 -9.5(6)
C16 Mo1 C18 C14 -77.0(4)
C15 Mo1 C18 C14 -35.8(4)
N1 Mo1 C18 C17 -60.4(4)
C2 Mo1 C18 C17 177.7(4)
C1 Mo1 C18 C17 172.8(4)
C3 Mo1 C18 C17 -153.1(4)
C9 Mo1 C18 C17 105.2(5)
C16 Mo1 C18 C17 37.7(3)
C14 Mo1 C18 C17 114.7(5)
C15 Mo1 C18 C17 79.0(4)
N1 Mo1 C18 C23 61.1(6)
C2 Mo1 C18 C23 -60.9(6)
C1 Mo1 C18 C23 -65.7(8)
C17 Mo1 C18 C23 121.5(7)
C3 Mo1 C18 C23 -31.7(6)
C9 Mo1 C18 C23 -133.3(6)
C16 Mo1 C18 C23 159.2(7)
C14 Mo1 C18 C23 -123.8(7)
C15 Mo1 C18 C23 -159.6(6)
C17 C16 C15 C14 1.8(7)
C21 C16 C15 C14 172.2(7)
Mo1 C16 C15 C14 -62.0(5)
C17 C16 C15 C20 -172.2(6)
C21 C16 C15 C20 -1.8(11)
Mo1 C16 C15 C20 124.0(6)
C17 C16 C15 Mo1 63.8(4)
C21 C16 C15 Mo1 -125.8(7)
N1 Mo1 C15 C14 126.1(4)
C2 Mo1 C15 C14 -66.8(4)
C1 Mo1 C15 C14 -105.6(4)
C17 Mo1 C15 C14 79.3(4)
C18 Mo1 C15 C14 36.8(4)
C3 Mo1 C15 C14 -28.9(5)
C9 Mo1 C15 C14 -129.0(4)
C16 Mo1 C15 C14 117.6(6)
N1 Mo1 C15 C16 8.5(6)
C2 Mo1 C15 C16 175.6(4)
C1 Mo1 C15 C16 136.8(4)
C17 Mo1 C15 C16 -38.4(3)
C18 Mo1 C15 C16 -80.8(4)
C3 Mo1 C15 C16 -146.5(4)
C9 Mo1 C15 C16 113.3(4)
C14 Mo1 C15 C16 -117.6(6)
N1 Mo1 C15 C20 -111.9(6)
C2 Mo1 C15 C20 55.1(7)
C1 Mo1 C15 C20 16.3(7)
C17 Mo1 C15 C20 -158.8(7)
C18 Mo1 C15 C20 158.8(7)
C3 Mo1 C15 C20 93.1(6)
C9 Mo1 C15 C20 -7.1(6)
C16 Mo1 C15 C20 -120.4(8)
C14 Mo1 C15 C20 122.0(8)
C14 C18 C17 C16 1.6(7)
C23 C18 C17 C16 173.7(6)
Mo1 C18 C17 C16 -65.6(4)
C14 C18 C17 C22 -175.1(6)
C23 C18 C17 C22 -3.0(11)
Mo1 C18 C17 C22 117.7(6)
C14 C18 C17 Mo1 67.2(5)
C23 C18 C17 Mo1 -120.7(7)
C15 C16 C17 C18 -2.1(7)
C21 C16 C17 C18 -172.7(6)
Mo1 C16 C17 C18 64.7(4)
C15 C16 C17 C22 174.6(6)
C21 C16 C17 C22 3.9(10)
Mo1 C16 C17 C22 -118.6(6)
C15 C16 C17 Mo1 -66.8(4)
C21 C16 C17 Mo1 122.6(7)
N1 Mo1 C17 C18 127.8(4)
C2 Mo1 C17 C18 -3.9(6)
C1 Mo1 C17 C18 -133(2)
C3 Mo1 C17 C18 31.3(4)
C9 Mo1 C17 C18 -124.8(4)
C16 Mo1 C17 C18 -115.5(5)
C14 Mo1 C17 C18 -37.7(4)
C15 Mo1 C17 C18 -77.8(4)
N1 Mo1 C17 C16 -116.7(4)
C2 Mo1 C17 C16 111.6(5)
C1 Mo1 C17 C16 -17(2)
C18 Mo1 C17 C16 115.5(5)
C3 Mo1 C17 C16 146.8(4)
C9 Mo1 C17 C16 -9.3(5)
C14 Mo1 C17 C16 77.9(4)
C15 Mo1 C17 C16 37.7(4)
N1 Mo1 C17 C22 5.8(5)
C2 Mo1 C17 C22 -125.9(6)
C1 Mo1 C17 C22 105(2)
C18 Mo1 C17 C22 -121.9(7)
C3 Mo1 C17 C22 -90.7(5)
C9 Mo1 C17 C22 113.3(5)
C16 Mo1 C17 C22 122.5(7)
C14 Mo1 C17 C22 -159.6(6)
C15 Mo1 C17 C22 160.2(6)
C16 C15 C14 C18 -0.8(8)
C20 C15 C14 C18 173.1(6)
Mo1 C15 C14 C18 -61.7(5)
C16 C15 C14 C19 -175.6(6)
C20 C15 C14 C19 -1.6(12)
Mo1 C15 C14 C19 123.6(7)
C16 C15 C14 Mo1 60.8(4)
C20 C15 C14 Mo1 -125.2(7)
C17 C18 C14 C15 -0.4(8)
C23 C18 C14 C15 -172.5(6)
Mo1 C18 C14 C15 64.5(5)
C17 C18 C14 C19 174.2(6)
C23 C18 C14 C19 2.1(11)
Mo1 C18 C14 C19 -120.8(7)
C17 C18 C14 Mo1 -65.0(4)
C23 C18 C14 Mo1 122.9(7)
N1 Mo1 C14 C15 -108.8(6)
C2 Mo1 C14 C15 118.9(4)
C1 Mo1 C14 C15 94.9(5)
C17 Mo1 C14 C15 -79.0(4)
C18 Mo1 C14 C15 -117.6(6)
C3 Mo1 C14 C15 155.3(4)
C9 Mo1 C14 C15 56.8(5)
C16 Mo1 C14 C15 -36.8(4)
N1 Mo1 C14 C18 8.8(7)
C2 Mo1 C14 C18 -123.5(4)
C1 Mo1 C14 C18 -147.5(4)
C17 Mo1 C14 C18 38.6(4)
C3 Mo1 C14 C18 -87.1(4)
C9 Mo1 C14 C18 174.3(4)
C16 Mo1 C14 C18 80.8(4)
C15 Mo1 C14 C18 117.6(6)
N1 Mo1 C14 C19 129.0(6)
C2 Mo1 C14 C19 -3.3(6)
C1 Mo1 C14 C19 -27.3(7)
C17 Mo1 C14 C19 158.8(7)
C18 Mo1 C14 C19 120.2(8)
C3 Mo1 C14 C19 33.1(6)
C9 Mo1 C14 C19 -65.4(6)
C16 Mo1 C14 C19 -159.0(7)
C15 Mo1 C14 C19 -122.2(8)
N1 Mo1 C3 C2 115.1(4)
C1 Mo1 C3 C2 30.8(4)
C17 Mo1 C3 C2 -147.6(4)
C18 Mo1 C3 C2 -129.9(4)
C9 Mo1 C3 C2 17.0(5)
C16 Mo1 C3 C2 -113.4(5)
C14 Mo1 C3 C2 -95.0(4)
C15 Mo1 C3 C2 -79.4(5)
N1 Mo1 C3 C4 -2.5(5)
C2 Mo1 C3 C4 -117.6(7)
C1 Mo1 C3 C4 -86.8(5)
C17 Mo1 C3 C4 94.7(5)
C18 Mo1 C3 C4 112.4(5)
C9 Mo1 C3 C4 -100.7(5)
C16 Mo1 C3 C4 129.0(5)
C14 Mo1 C3 C4 147.3(5)
C15 Mo1 C3 C4 163.0(5)
C1 C9 C10 C11 178.3(6)
Mo1 C9 C10 C11 82.6(8)
C1 C9 C10 C13 59.5(10)
Mo1 C9 C10 C13 -36.2(10)
C1 C9 C10 C12 -63.4(9)
Mo1 C9 C10 C12 -159.0(6)
C4 C3 C2 C1 43.3(10)
Mo1 C3 C2 C1 -64.2(6)
C4 C3 C2 Mo1 107.5(6)
C9 C1 C2 C3 124.6(7)
C8 C1 C2 C3 -50.4(9)
Mo1 C1 C2 C3 65.1(6)
C9 C1 C2 Mo1 59.5(5)
C8 C1 C2 Mo1 -115.5(5)
N1 Mo1 C2 C3 -71.3(4)
C1 Mo1 C2 C3 -129.3(6)
C17 Mo1 C2 C3 57.5(6)
C18 Mo1 C2 C3 55.0(5)
C9 Mo1 C2 C3 -161.1(5)
C16 Mo1 C2 C3 120.9(4)
C14 Mo1 C2 C3 85.7(4)
C15 Mo1 C2 C3 116.7(4)
N1 Mo1 C2 C1 58.0(4)
C17 Mo1 C2 C1 -173.2(4)
C18 Mo1 C2 C1 -175.7(4)
C3 Mo1 C2 C1 129.3(6)
C9 Mo1 C2 C1 -31.8(3)
C16 Mo1 C2 C1 -109.8(5)
C14 Mo1 C2 C1 -145.0(4)
C15 Mo1 C2 C1 -114.0(4)
C2 C3 C4 C5B 67.7(13)
Mo1 C3 C4 C5B 145.6(11)
C2 C3 C4 C5A 52.6(12)
Mo1 C3 C4 C5A 130.5(9)
C9 C1 C8 C7A 131.3(9)
C2 C1 C8 C7A -54.3(10)
Mo1 C1 C8 C7A -134.6(8)
C9 C1 C8 C7B 144.4(10)
C2 C1 C8 C7B -41.2(11)
Mo1 C1 C8 C7B -121.5(9)
C3 C4 C5A C6A -39(2)
C5B C4 C5A C6A -128(14)
C4 C5A C6A C7A -64(3)
C1 C8 C7A C6A 55.6(16)
C7B C8 C7A C6A -7(5)
C5A C6A C7A C8 52(2)
C3 C4 C5B C6B -99(3)
C5A C4 C5B C6B -2(10)
C4 C5B C6B C7B 54(4)
C5B C6B C7B C8 -68(3)
C7A C8 C7B C6B -133(8)
C1 C8 C7B C6B 104(2)
